data_2202006
loop_
_publ_author_name
'M. Yogavel'
'S. Selvanayagam'
'D. Velmurugan'
'S. Shanmuga Sundara Raj'
'Hoong-Kun Fun'
'M. Marappan'
'M. Kandaswamy'

_publ_section_title 1,4-Bis{2-hydroxy-3-[<i>N</i>-(2-hydroxyethyl)imino]-5-methylbenzyl}piperazine
_journal_issue 1
_journal_name_full 'Acta Crystallographica Section E'
_journal_page_first o83
_journal_page_last o85
_journal_paper_doi 10.1107/S1600536802022560
_journal_volume 59
_journal_year 2003
_chemical_formula_moiety 'C26 H36 N4 O4'
_chemical_formula_sum 'C26 H36 N4 O4'
_chemical_formula_weight 468.62
_chemical_name_systematic
;
1,4-Bis{2-hydroxy-3-[N-(2-hydroxyethyl)imino]-5-methylbenzyl}piperazine
;
_space_group_IT_number 14
_symmetry_cell_setting monoclinic
_symmetry_space_group_name_Hall '-P 2ybc'
_symmetry_space_group_name_H-M 'P 1 21/c 1'
_atom_sites_solution_hydrogens geom
_atom_sites_solution_primary direct
_atom_sites_solution_secondary difmap
_audit_creation_method SHELXL-97
_cell_angle_alpha 90.00
_cell_angle_beta 99.9640(10)
_cell_angle_gamma 90.00
_cell_formula_units_Z 4
_cell_length_a 9.7575(2)
_cell_length_b 13.8091(3)
_cell_length_c 18.42700(10)
_cell_measurement_reflns_used 6435
_cell_measurement_temperature 293(2)
_cell_measurement_theta_max 28.57
_cell_measurement_theta_min 1.94
_cell_volume 2445.45(7)
_computing_cell_refinement 'SAINT (Siemens, 1996)'
_computing_data_collection 'SMART (Siemens, 1996)'
_computing_data_reduction 'SAINT (Siemens, 1996)'
_computing_molecular_graphics
;
ORTEP-3 (Farrugia, 1997) and PLATON (Spek, 2002)
;
_computing_publication_material 'SHELXL97 and PARST (Nardelli, 1995)'
_computing_structure_refinement 'SHELXL97 (Sheldrick, 1997)'
_computing_structure_solution 'SHELXS97 (Sheldrick, 1997)'
_diffrn_ambient_temperature 293(2)
_diffrn_measured_fraction_theta_full 0.950
_diffrn_measured_fraction_theta_max 0.950
_diffrn_measurement_device_type 'Siemens SMART CCD area-detector'
_diffrn_measurement_method \w
_diffrn_radiation_monochromator graphite
_diffrn_radiation_source 'fine-focus sealed tube'
_diffrn_radiation_type MoK\a
_diffrn_radiation_wavelength 0.71073
_diffrn_reflns_av_R_equivalents 0.0431
_diffrn_reflns_av_sigmaI/netI 0.0534
_diffrn_reflns_limit_h_max 11
_diffrn_reflns_limit_h_min -13
_diffrn_reflns_limit_k_max 18
_diffrn_reflns_limit_k_min -17
_diffrn_reflns_limit_l_max 24
_diffrn_reflns_limit_l_min -23
_diffrn_reflns_number 17219
_diffrn_reflns_theta_full 28.66
_diffrn_reflns_theta_max 28.66
_diffrn_reflns_theta_min 1.85
_diffrn_standards_decay_% none
_diffrn_standards_number 0
_exptl_absorpt_coefficient_mu 0.087
_exptl_absorpt_correction_type none
_exptl_crystal_colour colourless
_exptl_crystal_density_diffrn 1.273
_exptl_crystal_density_meas ?
_exptl_crystal_density_method 'not measured'
_exptl_crystal_description block
_exptl_crystal_F_000 1008
_exptl_crystal_size_max 0.48
_exptl_crystal_size_mid 0.38
_exptl_crystal_size_min 0.22
_refine_diff_density_max 0.278
_refine_diff_density_min -0.212
_refine_ls_extinction_method none
_refine_ls_goodness_of_fit_ref 1.060
_refine_ls_hydrogen_treatment constr
_refine_ls_matrix_type full
_refine_ls_number_parameters 311
_refine_ls_number_reflns 6219
_refine_ls_number_restraints 0
_refine_ls_restrained_S_all 1.060
_refine_ls_R_factor_all 0.1074
_refine_ls_R_factor_gt 0.0595
_refine_ls_shift/su_max <0.001
_refine_ls_shift/su_mean <0.001
_refine_ls_structure_factor_coef Fsqd
_refine_ls_weighting_details 'calc w = 1/[\s^2^(Fo^2^)+(0.1P)^2^] where P = (Fo^2^+2Fc^2^)/3'
_refine_ls_weighting_scheme calc
_refine_ls_wR_factor_gt 0.1627
_refine_ls_wR_factor_ref 0.1904
_reflns_number_gt 3721
_reflns_number_total 6219
_reflns_threshold_expression I>2\s(I)
_cod_data_source_file lh6022.cif
_cod_data_source_block I
_cod_depositor_comments
;
The following automatic conversions were performed:

'_exptl_crystal_density_meas' value 'none' was changed to '?' - the
value is perceived as not measured.

Automatic conversion script
Id: cif_fix_values 3008 2015-01-20 13:52:24Z robertas 
;
_cod_original_sg_symbol_H-M 'P 21/c'
_cod_database_code 2202006
_cod_database_fobs_code 2202006

loop_
_symmetry_equiv_pos_as_xyz
'x, y, z'
'-x, y+1/2, -z+1/2'
'-x, -y, -z'
'x, -y-1/2, z-1/2'

loop_
_atom_site_label
_atom_site_fract_x
_atom_site_fract_y
_atom_site_fract_z
_atom_site_U_iso_or_equiv
_atom_site_adp_type
_atom_site_calc_flag
_atom_site_refinement_flags
_atom_site_occupancy
_atom_site_disorder_assembly
_atom_site_disorder_group
_atom_site_type_symbol
C1 0.4111(2) 0.98193(12) 0.20338(9) 0.0330(4) Uani d . 1 . . C
C2 0.47411(19) 1.06918(13) 0.22891(9) 0.0355(4) Uani d . 1 . . C
C3 0.4148(2) 1.15519(13) 0.20150(10) 0.0392(4) Uani d . 1 . . C
H3 0.4578 1.2131 0.2180 0.047 Uiso calc R 1 . . H
C4 0.2948(2) 1.15804(13) 0.15087(10) 0.0419(5) Uani d . 1 . . C
C5 0.2332(2) 1.07062(13) 0.12736(10) 0.0393(4) Uani d . 1 . . C
H5 0.1503 1.0713 0.0937 0.047 Uiso calc R 1 . . H
C7 0.2149(2) 0.89211(13) 0.12458(9) 0.0381(4) Uani d . 1 . . C
H7A 0.2494 0.8390 0.1571 0.046 Uiso calc R 1 . . H
H7B 0.1167 0.9000 0.1261 0.046 Uiso calc R 1 . . H
C6 0.29000(19) 0.98249(13) 0.15191(9) 0.0348(4) Uani d . 1 . . C
N8 0.23179(15) 0.86740(10) 0.04911(7) 0.0317(3) Uani d . 1 . . N
C9 0.37406(18) 0.83825(13) 0.04687(9) 0.0370(4) Uani d . 1 . . C
H9A 0.3994 0.7846 0.0804 0.044 Uiso calc R 1 . . H
H9B 0.4365 0.8917 0.0629 0.044 Uiso calc R 1 . . H
C10 0.38983(19) 0.80838(13) -0.02988(9) 0.0368(4) Uani d . 1 . . C
H10A 0.3689 0.8630 -0.0631 0.044 Uiso calc R 1 . . H
H10B 0.4853 0.7889 -0.0301 0.044 Uiso calc R 1 . . H
N11 0.29675(15) 0.72850(10) -0.05533(7) 0.0319(3) Uani d . 1 . . N
C12 0.15462(18) 0.75816(13) -0.05392(9) 0.0364(4) Uani d . 1 . . C
H12A 0.0919 0.7049 -0.0702 0.044 Uiso calc R 1 . . H
H12B 0.1302 0.8119 -0.0876 0.044 Uiso calc R 1 . . H
C13 0.13814(19) 0.78819(13) 0.02254(10) 0.0370(4) Uani d . 1 . . C
H13A 0.0428 0.8083 0.0223 0.044 Uiso calc R 1 . . H
H13B 0.1576 0.7334 0.0556 0.044 Uiso calc R 1 . . H
C14 0.3143(2) 0.69910(13) -0.12949(9) 0.0377(4) Uani d . 1 . . C
H14A 0.4126 0.6905 -0.1304 0.045 Uiso calc R 1 . . H
H14B 0.2803 0.7504 -0.1639 0.045 Uiso calc R 1 . . H
C15 0.2392(2) 0.60762(13) -0.15399(9) 0.0356(4) Uani d . 1 . . C
C16 0.2960(2) 0.52013(13) -0.12836(10) 0.0401(4) Uani d . 1 . . C
H16 0.3803 0.5201 -0.0959 0.048 Uiso calc R 1 . . H
C17 0.2332(2) 0.43273(14) -0.14880(11) 0.0446(5) Uani d . 1 . . C
C18 0.1113(2) 0.43423(14) -0.19768(11) 0.0451(5) Uani d . 1 . . C
H18 0.0676 0.3759 -0.2125 0.054 Uiso calc R 1 . . H
C19 0.0504(2) 0.51948(14) -0.22591(9) 0.0384(4) Uani d . 1 . . C
C20 0.1157(2) 0.60701(13) -0.20366(9) 0.0350(4) Uani d . 1 . . C
O21 0.46652(15) 0.89689(9) 0.22920(7) 0.0429(3) Uani d . 1 . . O
H21 0.5358 0.9069 0.2604 0.064 Uiso calc R 1 . . H
C22 0.2301(3) 1.25202(15) 0.12341(14) 0.0619(6) Uani d . 1 . . C
H22A 0.1471 1.2398 0.0883 0.093 Uiso calc R 1 . . H
H22B 0.2945 1.2883 0.1003 0.093 Uiso calc R 1 . . H
H22C 0.2070 1.2884 0.1640 0.093 Uiso calc R 1 . . H
C23 0.5973(2) 1.07195(14) 0.28494(10) 0.0408(4) Uani d . 1 . . C
H23 0.6365 1.1319 0.2990 0.049 Uiso calc R 1 . . H
N24 0.65432(18) 0.99723(12) 0.31571(8) 0.0432(4) Uani d . 1 . . N
C25 0.7698(2) 1.01125(16) 0.37546(11) 0.0499(5) Uani d . 1 . . C
H25A 0.8139 1.0730 0.3695 0.060 Uiso calc R 1 . . H
H25B 0.8383 0.9606 0.3742 0.060 Uiso calc R 1 . . H
C26 0.7208(3) 1.00910(17) 0.44802(11) 0.0560(6) Uani d . 1 . . C
H26A 0.6801 0.9464 0.4548 0.067 Uiso calc R 1 . . H
H26B 0.7994 1.0184 0.4875 0.067 Uiso calc R 1 . . H
O27 0.62244(17) 1.08137(12) 0.45128(8) 0.0646(5) Uani d . 1 . . O
H27 0.6544 1.1216 0.4824 0.097 Uiso calc R 1 . . H
O28 0.05876(15) 0.69161(9) -0.22974(7) 0.0466(4) Uani d . 1 . . O
H28 -0.0120 0.6810 -0.2598 0.070 Uiso calc R 1 . . H
C29 0.2981(3) 0.33945(16) -0.11912(14) 0.0670(7) Uani d . 1 . . C
H29A 0.3821 0.3528 -0.0851 0.101 Uiso calc R 1 . . H
H29B 0.3193 0.3007 -0.1590 0.101 Uiso calc R 1 . . H
H29C 0.2343 0.3050 -0.0942 0.101 Uiso calc R 1 . . H
C30 -0.0769(2) 0.51578(15) -0.27915(10) 0.0435(5) Uani d . 1 . . C
H30 -0.1155 0.4555 -0.2926 0.052 Uiso calc R 1 . . H
N31 -0.13801(18) 0.58952(13) -0.30820(8) 0.0447(4) Uani d . 1 . . N
C32 -0.2608(2) 0.57383(16) -0.36346(11) 0.0490(5) Uani d . 1 . . C
H32A -0.3315 0.6211 -0.3574 0.059 Uiso calc R 1 . . H
H32B -0.2981 0.5098 -0.3574 0.059 Uiso calc R 1 . . H
C33 -0.2253(2) 0.58284(16) -0.43874(11) 0.0478(5) Uani d . 1 . . C
H33A -0.3081 0.5714 -0.4752 0.057 Uiso calc R 1 . . H
H33B -0.1936 0.6482 -0.4456 0.057 Uiso calc R 1 . . H
O34 -0.12288(15) 0.51790(12) -0.44964(8) 0.0576(4) Uani d . 1 . . O
H34 -0.1553 0.4786 -0.4813 0.086 Uiso calc R 1 . . H

loop_
_atom_site_aniso_label
_atom_site_aniso_U_11
_atom_site_aniso_U_22
_atom_site_aniso_U_33
_atom_site_aniso_U_12
_atom_site_aniso_U_13
_atom_site_aniso_U_23
C1 0.0459(11) 0.0299(9) 0.0246(8) 0.0015(7) 0.0100(7) -0.0016(6)
C2 0.0442(11) 0.0353(10) 0.0275(8) -0.0037(8) 0.0076(8) -0.0027(7)
C3 0.0491(11) 0.0323(10) 0.0371(10) -0.0053(8) 0.0102(8) -0.0025(7)
C4 0.0516(12) 0.0366(10) 0.0377(10) 0.0016(9) 0.0087(9) 0.0013(8)
C5 0.0444(11) 0.0405(10) 0.0327(9) 0.0008(8) 0.0059(8) -0.0027(8)
C7 0.0465(11) 0.0383(10) 0.0304(9) -0.0047(8) 0.0091(8) -0.0052(7)
C6 0.0426(10) 0.0361(10) 0.0266(8) -0.0044(8) 0.0086(8) -0.0055(7)
N8 0.0339(8) 0.0335(8) 0.0270(7) -0.0013(6) 0.0031(6) -0.0060(6)
C9 0.0339(10) 0.0407(10) 0.0343(9) -0.0018(8) -0.0003(7) -0.0101(7)
C10 0.0337(10) 0.0392(10) 0.0378(9) -0.0045(8) 0.0071(8) -0.0072(8)
N11 0.0355(8) 0.0328(8) 0.0270(7) -0.0016(6) 0.0037(6) -0.0049(6)
C12 0.0342(10) 0.0398(10) 0.0331(9) -0.0028(8) 0.0001(7) -0.0085(7)
C13 0.0332(10) 0.0396(10) 0.0382(9) -0.0043(8) 0.0062(8) -0.0091(8)
C14 0.0446(11) 0.0396(10) 0.0300(9) -0.0059(8) 0.0095(8) -0.0058(7)
C15 0.0464(11) 0.0358(10) 0.0258(8) -0.0031(8) 0.0102(8) -0.0050(7)
C16 0.0468(11) 0.0431(11) 0.0312(9) 0.0008(9) 0.0087(8) -0.0014(8)
C17 0.0600(13) 0.0353(10) 0.0396(10) 0.0018(9) 0.0118(10) 0.0016(8)
C18 0.0587(13) 0.0368(11) 0.0412(11) -0.0087(9) 0.0124(10) -0.0044(8)
C19 0.0474(11) 0.0403(10) 0.0290(9) -0.0055(8) 0.0108(8) -0.0062(7)
C20 0.0462(11) 0.0341(9) 0.0261(8) 0.0003(8) 0.0104(8) -0.0043(7)
O21 0.0554(9) 0.0351(7) 0.0362(7) 0.0020(6) 0.0021(6) -0.0012(5)
C22 0.0678(16) 0.0406(12) 0.0721(15) 0.0041(11) -0.0022(12) 0.0050(10)
C23 0.0511(12) 0.0408(11) 0.0301(9) -0.0057(9) 0.0059(8) -0.0055(8)
N24 0.0501(10) 0.0494(10) 0.0283(8) -0.0006(8) 0.0014(7) -0.0057(7)
C25 0.0509(13) 0.0533(13) 0.0422(11) 0.0009(10) -0.0014(9) -0.0053(9)
C26 0.0749(16) 0.0556(13) 0.0332(10) 0.0094(11) -0.0023(10) -0.0055(9)
O27 0.0696(11) 0.0687(11) 0.0492(9) 0.0124(9) -0.0073(8) -0.0206(7)
O28 0.0570(9) 0.0385(7) 0.0408(8) 0.0028(6) -0.0015(6) -0.0054(6)
C29 0.0846(18) 0.0447(13) 0.0701(16) 0.0056(12) 0.0084(13) 0.0111(11)
C30 0.0488(12) 0.0480(12) 0.0342(10) -0.0113(9) 0.0089(9) -0.0104(8)
N31 0.0464(10) 0.0544(10) 0.0327(8) -0.0044(8) 0.0052(7) -0.0081(7)
C32 0.0399(11) 0.0612(13) 0.0447(11) -0.0056(10) 0.0042(9) -0.0098(10)
C33 0.0487(12) 0.0532(12) 0.0396(11) 0.0047(10) 0.0022(9) -0.0046(9)
O34 0.0514(9) 0.0698(10) 0.0488(9) 0.0100(8) 0.0005(7) -0.0245(7)

loop_
_atom_type_symbol
_atom_type_description
_atom_type_scat_dispersion_real
_atom_type_scat_dispersion_imag
_atom_type_scat_source
C C 0.0033 0.0016 'International Tables Vol C Tables 4.2.6.8 and 6.1.1.4'
H H 0.0000 0.0000 'International Tables Vol C Tables 4.2.6.8 and 6.1.1.4'
N N 0.0061 0.0033 'International Tables Vol C Tables 4.2.6.8 and 6.1.1.4'
O O 0.0106 0.0060 'International Tables Vol C Tables 4.2.6.8 and 6.1.1.4'

loop_
_geom_angle_atom_site_label_1
_geom_angle_atom_site_label_2
_geom_angle_atom_site_label_3
_geom_angle
_geom_angle_publ_flag
O21 C1 C6 119.4(2) y
O21 C1 C2 120.5(2) y
C6 C1 C2 120.05(16) ?
C3 C2 C1 119.16(17) ?
C3 C2 C23 118.98(16) ?
C1 C2 C23 121.83(16) ?
C4 C3 C2 122.10(17) ?
C4 C3 H3 118.9 ?
C2 C3 H3 118.9 ?
C3 C4 C5 117.61(17) ?
C3 C4 C22 121.3(2) y
C5 C4 C22 121.1(2) y
C6 C5 C4 122.55(18) ?
C6 C5 H5 118.7 ?
C4 C5 H5 118.7 ?
N8 C7 C6 112.68(14) ?
N8 C7 H7A 109.1 ?
C6 C7 H7A 109.1 ?
N8 C7 H7B 109.1 ?
C6 C7 H7B 109.1 ?
H7A C7 H7B 107.8 ?
C5 C6 C1 118.50(16) ?
C5 C6 C7 118.79(17) ?
C1 C6 C7 122.65(16) ?
C9 N8 C13 109.30(10) y
C9 N8 C7 110.80(10) y
C13 N8 C7 109.10(10) y
N8 C9 C10 110.85(14) ?
N8 C9 H9A 109.5 ?
C10 C9 H9A 109.5 ?
N8 C9 H9B 109.5 ?
C10 C9 H9B 109.5 ?
H9A C9 H9B 108.1 ?
N11 C10 C9 110.54(14) ?
N11 C10 H10A 109.5 ?
C9 C10 H10A 109.5 ?
N11 C10 H10B 109.5 ?
C9 C10 H10B 109.5 ?
H10A C10 H10B 108.1 ?
C12 N11 C10 109.00(10) y
C12 N11 C14 111.20(10) y
C10 N11 C14 110.10(10) y
N11 C12 C13 110.62(14) ?
N11 C12 H12A 109.5 ?
C13 C12 H12A 109.5 ?
N11 C12 H12B 109.5 ?
C13 C12 H12B 109.5 ?
H12A C12 H12B 108.1 ?
N8 C13 C12 111.09(15) ?
N8 C13 H13A 109.4 ?
C12 C13 H13A 109.4 ?
N8 C13 H13B 109.4 ?
C12 C13 H13B 109.4 ?
H13A C13 H13B 108.0 ?
N11 C14 C15 112.78(14) ?
N11 C14 H14A 109.0 ?
C15 C14 H14A 109.0 ?
N11 C14 H14B 109.0 ?
C15 C14 H14B 109.0 ?
H14A C14 H14B 107.8 ?
C16 C15 C20 118.34(17) ?
C16 C15 C14 119.47(17) ?
C20 C15 C14 122.17(16) ?
C17 C16 C15 122.78(19) ?
C17 C16 H16 118.6 ?
C15 C16 H16 118.6 ?
C18 C17 C16 117.7(2) ?
C18 C17 C29 121.4(2) y
C16 C17 C29 121.0(2) y
C17 C18 C19 122.15(18) ?
C17 C18 H18 118.9 ?
C19 C18 H18 118.9 ?
C18 C19 C20 118.94(17) ?
C18 C19 C30 119.32(17) ?
C20 C19 C30 121.72(18) ?
O28 C20 C15 119.3(2) y
O28 C20 C19 120.5(2) y
C15 C20 C19 120.12(17) ?
C1 O21 H21 109.5 ?
C4 C22 H22A 109.5 ?
C4 C22 H22B 109.5 ?
H22A C22 H22B 109.5 ?
C4 C22 H22C 109.5 ?
H22A C22 H22C 109.5 ?
H22B C22 H22C 109.5 ?
N24 C23 C2 123.28(18) ?
N24 C23 H23 118.4 ?
C2 C23 H23 118.4 ?
C23 N24 C25 117.3(2) y
N24 C25 C26 110.50(18) ?
N24 C25 H25A 109.6 ?
C26 C25 H25A 109.6 ?
N24 C25 H25B 109.6 ?
C26 C25 H25B 109.6 ?
H25A C25 H25B 108.1 ?
O27 C26 C25 110.70(17) ?
O27 C26 H26A 109.5 ?
C25 C26 H26A 109.5 ?
O27 C26 H26B 109.5 ?
C25 C26 H26B 109.5 ?
H26A C26 H26B 108.1 ?
C26 O27 H27 109.5 ?
C20 O28 H28 109.5 ?
C17 C29 H29A 109.5 ?
C17 C29 H29B 109.5 ?
H29A C29 H29B 109.5 ?
C17 C29 H29C 109.5 ?
H29A C29 H29C 109.5 ?
H29B C29 H29C 109.5 ?
N31 C30 C19 123.47(18) ?
N31 C30 H30 118.3 ?
C19 C30 H30 118.3 ?
C30 N31 C32 117.0(2) y
N31 C32 C33 110.12(16) ?
N31 C32 H32A 109.6 ?
C33 C32 H32A 109.6 ?
N31 C32 H32B 109.6 ?
C33 C32 H32B 109.6 ?
H32A C32 H32B 108.2 ?
O34 C33 C32 111.77(17) ?
O34 C33 H33A 109.3 ?
C32 C33 H33A 109.3 ?
O34 C33 H33B 109.3 ?
C32 C33 H33B 109.3 ?
H33A C33 H33B 107.9 ?
C33 O34 H34 109.5 ?

loop_
_geom_bond_atom_site_label_1
_geom_bond_atom_site_label_2
_geom_bond_site_symmetry_2
_geom_bond_distance
_geom_bond_publ_flag
C1 O21 . 1.345(2) y
C1 C6 . 1.381(3) ?
C1 C2 . 1.397(2) ?
C2 C3 . 1.379(2) ?
C2 C23 . 1.443(3) ?
C3 C4 . 1.365(3) ?
C3 H3 . 0.9300 ?
C4 C5 . 1.384(3) ?
C4 C22 . 1.493(3) y
C5 C6 . 1.381(2) ?
C5 H5 . 0.9300 ?
C7 N8 . 1.469(2) y
C7 C6 . 1.490(2) ?
C7 H7A . 0.9700 ?
C7 H7B . 0.9700 ?
N8 C9 . 1.453(2) y
N8 C13 . 1.455(2) y
C9 C10 . 1.506(2) y
C9 H9A . 0.9700 ?
C9 H9B . 0.9700 ?
C10 N11 . 1.454(2) y
C10 H10A . 0.9700 ?
C10 H10B . 0.9700 ?
N11 C12 . 1.451(2) y
N11 C14 . 1.464(2) y
C12 C13 . 1.504(2) y
C12 H12A . 0.9700 ?
C12 H12B . 0.9700 ?
C13 H13A . 0.9700 ?
C13 H13B . 0.9700 ?
C14 C15 . 1.491(2) ?
C14 H14A . 0.9700 ?
C14 H14B . 0.9700 ?
C15 C16 . 1.378(2) ?
C15 C20 . 1.382(3) ?
C16 C17 . 1.376(3) ?
C16 H16 . 0.9300 ?
C17 C18 . 1.363(3) ?
C17 C29 . 1.496(3) y
C18 C19 . 1.379(3) ?
C18 H18 . 0.9300 ?
C19 C20 . 1.394(2) ?
C19 C30 . 1.444(3) ?
C20 O28 . 1.346(2) y
O21 H21 . 0.8200 ?
C22 H22A . 0.9600 ?
C22 H22B . 0.9600 ?
C22 H22C . 0.9600 ?
C23 N24 . 1.260(2) y
C23 H23 . 0.9300 ?
N24 C25 . 1.446(2) ?
C25 C26 . 1.496(3) ?
C25 H25A . 0.9700 ?
C25 H25B . 0.9700 ?
C26 O27 . 1.393(3) ?
C26 H26A . 0.9700 ?
C26 H26B . 0.9700 ?
O27 H27 . 0.8200 ?
O28 H28 . 0.8200 ?
C29 H29A . 0.9600 ?
C29 H29B . 0.9600 ?
C29 H29C . 0.9600 ?
C30 N31 . 1.252(3) y
C30 H30 . 0.9300 ?
N31 C32 . 1.448(2) ?
C32 C33 . 1.492(3) ?
C32 H32A . 0.9700 ?
C32 H32B . 0.9700 ?
C33 O34 . 1.383(2) ?
C33 H33A . 0.9700 ?
C33 H33B . 0.9700 ?
O34 H34 . 0.8200 ?

loop_
_geom_hbond_atom_site_label_D
_geom_hbond_atom_site_label_H
_geom_hbond_atom_site_label_A
_geom_hbond_site_symmetry_A
_geom_hbond_distance_DH
_geom_hbond_distance_HA
_geom_hbond_distance_DA
_geom_hbond_angle_DHA
O21 H21 N24 . 0.82 1.88 2.609(2) 148
O28 H28 N31 . 0.82 1.88 2.608(2) 148
C7 H7A O21 . 0.97 2.43 2.848(2) 105
C14 H14B O28 . 0.97 2.43 2.837(2) 105
O27 H27 N11 2_655 0.82 2.00 2.811(2) 171
O34 H34 N8 2_544 0.82 2.04 2.852(2) 172
C29 H29A O27 4_575 0.96 2.50 3.388(3) 154

loop_
_geom_torsion_atom_site_label_1
_geom_torsion_atom_site_label_2
_geom_torsion_atom_site_label_3
_geom_torsion_atom_site_label_4
_geom_torsion
_geom_torsion_publ_flag
O21 C1 C2 C3 -179.90(16) ?
C6 C1 C2 C3 -0.7(3) ?
O21 C1 C2 C23 -1.9(3) ?
C6 C1 C2 C23 177.30(16) ?
C1 C2 C3 C4 1.0(3) ?
C23 C2 C3 C4 -177.05(17) ?
C2 C3 C4 C5 0.0(3) ?
C2 C3 C4 C22 178.29(18) ?
C3 C4 C5 C6 -1.4(3) ?
C22 C4 C5 C6 -179.71(18) ?
C4 C5 C6 C1 1.7(3) ?
C4 C5 C6 C7 178.90(17) ?
O21 C1 C6 C5 178.58(15) ?
C2 C1 C6 C5 -0.6(3) ?
O21 C1 C6 C7 1.5(3) ?
C2 C1 C6 C7 -177.67(15) ?
N8 C7 C6 C5 76.6(2) y
N8 C7 C6 C1 -106.31(19) ?
C6 C7 N8 C9 68.82(19) ?
C6 C7 N8 C13 -170.9(2) y
C13 N8 C9 C10 57.13(19) ?
C7 N8 C9 C10 177.32(14) ?
N8 C9 C10 N11 -58.9(2) ?
C9 C10 N11 C12 58.57(18) ?
C9 C10 N11 C14 -179.18(15) ?
C10 N11 C12 C13 -58.37(19) ?
C14 N11 C12 C13 -179.97(14) ?
C9 N8 C13 C12 -57.03(19) ?
C7 N8 C13 C12 -178.30(15) ?
N11 C12 C13 N8 58.6(2) ?
C12 N11 C14 C15 -68.4(2) ?
C10 N11 C14 C15 170.7(2) y
N11 C14 C15 C16 -78.3(2) y
N11 C14 C15 C20 103.66(19) ?
C20 C15 C16 C17 -1.6(3) ?
C14 C15 C16 C17 -179.65(16) ?
C15 C16 C17 C18 1.4(3) ?
C15 C16 C17 C29 -179.50(19) ?
C16 C17 C18 C19 -0.5(3) ?
C29 C17 C18 C19 -179.65(19) ?
C17 C18 C19 C20 -0.1(3) ?
C17 C18 C19 C30 178.22(18) ?
C16 C15 C20 O28 -179.62(15) ?
C14 C15 C20 O28 -1.6(3) ?
C16 C15 C20 C19 0.9(3) ?
C14 C15 C20 C19 178.92(16) ?
C18 C19 C20 O28 -179.58(16) ?
C30 C19 C20 O28 2.2(3) ?
C18 C19 C20 C15 -0.1(3) ?
C30 C19 C20 C15 -178.36(16) ?
C3 C2 C23 N24 176.32(17) ?
C1 C2 C23 N24 -1.7(3) ?
C2 C23 N24 C25 -174.66(16) ?
C23 N24 C25 C26 95.0(2) ?
N24 C25 C26 O27 -59.3(2) ?
C18 C19 C30 N31 -179.08(18) ?
C20 C19 C30 N31 -0.8(3) ?
C19 C30 N31 C32 176.92(16) ?
C30 N31 C32 C33 -99.6(2) ?
N31 C32 C33 O34 58.2(2) ?

loop_
_cod_related_entry_id
_cod_related_entry_database
_cod_related_entry_code
1 ChemSpider 30654690
